data_4037113
loop_
_publ_author_name
'Bhattacharyya, Aditya'
'Kavitha, C. V.'
'Ghorai, Manas K.'

_publ_section_title
;
 Stereospecific Synthesis of 2-Iminothiazolidines via Domino Ring-Opening
 Cyclization of Activated Aziridines with Aryl- and Alkyl Isothiocyanates.
;
_journal_issue 15
_journal_name_full 'The Journal of organic chemistry'
_journal_page_first 6433
_journal_page_last 6443
_journal_paper_doi 10.1021/acs.joc.6b01551
_journal_volume 81
_journal_year 2016
_chemical_formula_moiety 'C22 H19 Br N2 O2 S2'
_chemical_formula_sum 'C22 H19 Br N2 O2 S2'
_chemical_formula_weight 487.42
_space_group_IT_number 14
_space_group_name_Hall '-P 2ybc'
_space_group_name_H-M_alt 'P 1 21/c 1'
_symmetry_cell_setting monoclinic
_symmetry_space_group_name_H-M 'P 1 21/c 1'
_atom_sites_solution_hydrogens geom
_atom_sites_solution_primary direct
_atom_sites_solution_secondary difmap
_audit_creation_method SHELXL-97
_cell_angle_alpha 90.00
_cell_angle_beta 114.1340(10)
_cell_angle_gamma 90.00
_cell_formula_units_Z 4
_cell_length_a 14.3343(7)
_cell_length_b 12.9414(6)
_cell_length_c 12.2133(6)
_cell_measurement_reflns_used 999
_cell_measurement_temperature 293(2)
_cell_measurement_theta_max 25.5
_cell_measurement_theta_min 2.2
_cell_volume 2067.60(17)
_computing_cell_refinement 'Bruker SMART'
_computing_data_collection 'Bruker SMART APEX'
_computing_data_reduction 'Bruker SAINT PLUS'
_computing_molecular_graphics 'Ortep-3 for Windows (Farrugia, 1997)'
_computing_publication_material 'WinGX publication routines (Farrugia, 1999)'
_computing_structure_refinement 'SHELXL-97 (Sheldrick, 1997)'
_computing_structure_solution 'SHELXS-97 (Sheldrick, 1990)'
_diffrn_ambient_temperature 293(2)
_diffrn_measured_fraction_theta_full 1.000
_diffrn_measured_fraction_theta_max 1.000
_diffrn_measurement_device_type 'CCD area detector'
_diffrn_measurement_method 'phi and omega scans'
_diffrn_radiation_monochromator graphite
_diffrn_radiation_source 'fine-focus sealed tube'
_diffrn_radiation_type MoK\a
_diffrn_radiation_wavelength 0.71073
_diffrn_reflns_av_R_equivalents 0.0480
_diffrn_reflns_av_sigmaI/netI 0.0484
_diffrn_reflns_limit_h_max 17
_diffrn_reflns_limit_h_min -17
_diffrn_reflns_limit_k_max 15
_diffrn_reflns_limit_k_min -15
_diffrn_reflns_limit_l_max 10
_diffrn_reflns_limit_l_min -15
_diffrn_reflns_number 15319
_diffrn_reflns_theta_full 26.00
_diffrn_reflns_theta_max 26.00
_diffrn_reflns_theta_min 2.21
_exptl_absorpt_coefficient_mu 2.212
_exptl_absorpt_correction_T_max 0.876
_exptl_absorpt_correction_T_min 0.876
_exptl_absorpt_correction_type empirical
_exptl_absorpt_process_details SADABS
_exptl_crystal_colour white
_exptl_crystal_density_diffrn 1.566
_exptl_crystal_density_method 'not measured'
_exptl_crystal_description block
_exptl_crystal_F_000 992
_exptl_crystal_size_max 0.1
_exptl_crystal_size_mid 0.05
_exptl_crystal_size_min 0.06
_refine_diff_density_max 0.690
_refine_diff_density_min -0.424
_refine_diff_density_rms 0.078
_refine_ls_extinction_method none
_refine_ls_goodness_of_fit_ref 1.015
_refine_ls_hydrogen_treatment mixed
_refine_ls_matrix_type full
_refine_ls_number_parameters 263
_refine_ls_number_reflns 4049
_refine_ls_number_restraints 0
_refine_ls_restrained_S_all 1.015
_refine_ls_R_factor_all 0.0564
_refine_ls_R_factor_gt 0.0377
_refine_ls_shift/su_max 0.000
_refine_ls_shift/su_mean 0.000
_refine_ls_structure_factor_coef Fsqd
_refine_ls_weighting_details 'calc w=1/[\s^2^(Fo^2^)+(0.0306P)^2^+1.7555P] where P=(Fo^2^+2Fc^2^)/3'
_refine_ls_weighting_scheme calc
_refine_ls_wR_factor_gt 0.0717
_refine_ls_wR_factor_ref 0.0772
_reflns_number_gt 3217
_reflns_number_total 4049
_reflns_threshold_expression >2sigma(I)
_cod_data_source_file jo6b01551_si_003.cif
_cod_data_source_block 21aprb
_cod_original_sg_symbol_H-M P21/c
_cod_database_code 4037113

loop_
_symmetry_equiv_pos_as_xyz
'x, y, z'
'-x, y+1/2, -z+1/2'
'-x, -y, -z'
'x, -y-1/2, z-1/2'

loop_
_atom_site_label
_atom_site_type_symbol
_atom_site_fract_x
_atom_site_fract_y
_atom_site_fract_z
_atom_site_U_iso_or_equiv
_atom_site_adp_type
_atom_site_occupancy
_atom_site_symmetry_multiplicity
_atom_site_calc_flag
_atom_site_refinement_flags
Br1 Br 0.42462(2) -0.21561(2) 0.14311(3) 0.02631(10) Uani 1 1 d .
S1 S 0.30598(5) -0.00113(6) 0.61284(7) 0.01717(17) Uani 1 1 d .
S2 S 0.02603(5) 0.16146(5) 0.47741(6) 0.01269(16) Uani 1 1 d .
O1 O -0.00347(14) 0.15110(14) 0.57503(18) 0.0167(4) Uani 1 1 d .
O2 O -0.04421(14) 0.13194(14) 0.35926(17) 0.0159(4) Uani 1 1 d .
N1 N 0.12745(17) 0.08600(17) 0.5055(2) 0.0129(5) Uani 1 1 d .
N2 N 0.21801(17) 0.15016(17) 0.6984(2) 0.0149(5) Uani 1 1 d .
C1 C 0.3622(2) -0.1640(2) 0.2426(3) 0.0181(6) Uani 1 1 d .
C2 C 0.2825(2) -0.2172(2) 0.2516(3) 0.0204(7) Uani 1 1 d .
H2 H 0.2586 -0.2783 0.2092 0.024 Uiso 1 1 calc R
C3 C 0.2388(2) -0.1784(2) 0.3249(3) 0.0179(6) Uani 1 1 d .
H3 H 0.1844 -0.2136 0.3306 0.021 Uiso 1 1 calc R
C4 C 0.2738(2) -0.0888(2) 0.3898(3) 0.0161(6) Uani 1 1 d .
C5 C 0.3545(2) -0.0361(2) 0.3797(3) 0.0183(6) Uani 1 1 d .
H5 H 0.3790 0.0244 0.4229 0.022 Uiso 1 1 calc R
C6 C 0.3986(2) -0.0736(2) 0.3054(3) 0.0199(7) Uani 1 1 d .
H6 H 0.4521 -0.0380 0.2980 0.024 Uiso 1 1 calc R
C7 C 0.2201(2) -0.0492(2) 0.4651(3) 0.0167(6) Uani 1 1 d .
H7 H 0.1795 -0.1058 0.4765 0.020 Uiso 1 1 calc R
C8 C 0.1489(2) 0.0412(2) 0.4078(3) 0.0153(6) Uani 1 1 d .
H8A H 0.1817 0.0914 0.3762 0.018 Uiso 1 1 calc R
H8B H 0.0864 0.0176 0.3432 0.018 Uiso 1 1 calc R
C9 C 0.2130(2) 0.0896(2) 0.6162(3) 0.0131(6) Uani 1 1 d .
C10 C 0.2962(2) 0.1468(2) 0.8157(3) 0.0153(6) Uani 1 1 d .
C11 C 0.3277(2) 0.0560(2) 0.8806(3) 0.0191(6) Uani 1 1 d .
H11 H 0.3021 -0.0072 0.8444 0.023 Uiso 1 1 calc R
C12 C 0.3971(2) 0.0591(2) 0.9991(3) 0.0242(7) Uani 1 1 d .
H12 H 0.4177 -0.0021 1.0423 0.029 Uiso 1 1 calc R
C13 C 0.4359(2) 0.1520(3) 1.0540(3) 0.0286(8) Uani 1 1 d .
H13 H 0.4829 0.1537 1.1337 0.034 Uiso 1 1 calc R
C14 C 0.4045(2) 0.2420(3) 0.9898(3) 0.0285(8) Uani 1 1 d .
H14 H 0.4306 0.3048 1.0265 0.034 Uiso 1 1 calc R
C15 C 0.3347(2) 0.2404(2) 0.8713(3) 0.0211(7) Uani 1 1 d .
H15 H 0.3135 0.3019 0.8289 0.025 Uiso 1 1 calc R
C16 C 0.0652(2) 0.2896(2) 0.4724(2) 0.0129(6) Uani 1 1 d .
C17 C 0.0593(2) 0.3281(2) 0.3642(3) 0.0146(6) Uani 1 1 d .
H17 H 0.0368 0.2866 0.2961 0.018 Uiso 1 1 calc R
C18 C 0.0876(2) 0.4294(2) 0.3589(3) 0.0150(6) Uani 1 1 d .
H18 H 0.0839 0.4560 0.2865 0.018 Uiso 1 1 calc R
C19 C 0.1214(2) 0.4922(2) 0.4599(3) 0.0155(6) Uani 1 1 d .
C20 C 0.1273(2) 0.4510(2) 0.5681(3) 0.0157(6) Uani 1 1 d .
H20 H 0.1503 0.4922 0.6365 0.019 Uiso 1 1 calc R
C21 C 0.0996(2) 0.3500(2) 0.5751(3) 0.0158(6) Uani 1 1 d .
H21 H 0.1038 0.3229 0.6475 0.019 Uiso 1 1 calc R
C22 C 0.1513(2) 0.6024(2) 0.4528(3) 0.0212(7) Uani 1 1 d .
H22A H 0.2236 0.6063 0.4747 0.032 Uiso 1 1 calc R
H22B H 0.1339 0.6440 0.5069 0.032 Uiso 1 1 calc R
H22C H 0.1154 0.6275 0.3724 0.032 Uiso 1 1 calc R

loop_
_atom_site_aniso_label
_atom_site_aniso_U_11
_atom_site_aniso_U_22
_atom_site_aniso_U_33
_atom_site_aniso_U_23
_atom_site_aniso_U_13
_atom_site_aniso_U_12
Br1 0.03391(19) 0.02821(18) 0.02312(18) 0.00496(15) 0.01808(16) 0.01233(15)
S1 0.0151(4) 0.0207(4) 0.0146(4) 0.0002(3) 0.0051(3) 0.0032(3)
S2 0.0119(3) 0.0131(3) 0.0125(4) 0.0003(3) 0.0044(3) -0.0001(3)
O1 0.0150(10) 0.0195(11) 0.0175(11) 0.0011(9) 0.0085(9) -0.0017(8)
O2 0.0142(10) 0.0164(10) 0.0145(11) -0.0023(8) 0.0033(9) -0.0004(8)
N1 0.0145(12) 0.0131(12) 0.0093(12) -0.0017(10) 0.0030(11) 0.0000(10)
N2 0.0150(12) 0.0150(12) 0.0134(13) -0.0015(10) 0.0044(11) -0.0009(10)
C1 0.0212(16) 0.0194(15) 0.0130(16) 0.0036(13) 0.0064(14) 0.0080(13)
C2 0.0268(17) 0.0143(15) 0.0193(17) -0.0008(13) 0.0087(15) -0.0003(13)
C3 0.0169(15) 0.0183(15) 0.0184(16) 0.0032(13) 0.0072(14) -0.0016(12)
C4 0.0171(15) 0.0161(15) 0.0150(15) 0.0054(12) 0.0064(13) 0.0029(12)
C5 0.0176(16) 0.0166(15) 0.0176(16) -0.0021(13) 0.0041(14) -0.0012(12)
C6 0.0126(15) 0.0249(17) 0.0222(17) 0.0053(14) 0.0071(14) 0.0012(12)
C7 0.0176(15) 0.0154(15) 0.0185(16) -0.0010(13) 0.0087(14) -0.0025(12)
C8 0.0170(15) 0.0162(14) 0.0134(15) -0.0004(12) 0.0069(13) 0.0002(12)
C9 0.0116(14) 0.0123(14) 0.0155(15) 0.0035(12) 0.0056(13) -0.0017(11)
C10 0.0116(14) 0.0211(15) 0.0139(15) -0.0007(13) 0.0060(13) 0.0019(12)
C11 0.0180(16) 0.0206(16) 0.0180(16) -0.0026(13) 0.0067(14) -0.0027(13)
C12 0.0250(17) 0.0280(18) 0.0201(17) 0.0049(15) 0.0096(15) 0.0058(14)
C13 0.0245(18) 0.037(2) 0.0156(17) -0.0024(15) -0.0004(15) 0.0050(15)
C14 0.0272(18) 0.0264(18) 0.0239(19) -0.0100(15) 0.0025(16) 0.0014(14)
C15 0.0204(16) 0.0197(16) 0.0214(17) -0.0032(13) 0.0066(15) 0.0037(13)
C16 0.0140(14) 0.0111(13) 0.0143(15) 0.0019(12) 0.0065(13) 0.0006(11)
C17 0.0135(14) 0.0170(14) 0.0126(15) -0.0036(12) 0.0045(13) -0.0010(11)
C18 0.0140(14) 0.0199(15) 0.0114(15) 0.0045(13) 0.0055(13) 0.0026(12)
C19 0.0101(14) 0.0170(15) 0.0181(16) 0.0030(13) 0.0045(13) 0.0012(11)
C20 0.0169(15) 0.0154(15) 0.0129(15) -0.0034(12) 0.0042(13) 0.0007(12)
C21 0.0180(15) 0.0187(15) 0.0104(15) 0.0010(12) 0.0056(13) 0.0023(12)
C22 0.0237(16) 0.0167(15) 0.0201(17) 0.0018(13) 0.0058(15) -0.0031(13)

loop_
_atom_type_symbol
_atom_type_description
_atom_type_scat_dispersion_real
_atom_type_scat_dispersion_imag
_atom_type_scat_source
C C 0.0033 0.0016 'International Tables Vol C Tables 4.2.6.8 and 6.1.1.4'
H H 0.0000 0.0000 'International Tables Vol C Tables 4.2.6.8 and 6.1.1.4'
N N 0.0061 0.0033 'International Tables Vol C Tables 4.2.6.8 and 6.1.1.4'
O O 0.0106 0.0060 'International Tables Vol C Tables 4.2.6.8 and 6.1.1.4'
S S 0.1246 0.1234 'International Tables Vol C Tables 4.2.6.8 and 6.1.1.4'
Br Br -0.2901 2.4595 'International Tables Vol C Tables 4.2.6.8 and 6.1.1.4'

loop_
_geom_angle_atom_site_label_1
_geom_angle_atom_site_label_2
_geom_angle_atom_site_label_3
_geom_angle
C9 S1 C7 92.23(13)
O1 S2 O2 119.39(11)
O1 S2 N1 107.77(11)
O2 S2 N1 104.20(11)
O1 S2 C16 109.00(12)
O2 S2 C16 108.60(12)
N1 S2 C16 107.20(12)
C9 N1 C8 113.9(2)
C9 N1 S2 121.51(18)
C8 N1 S2 121.31(18)
C9 N2 C10 123.7(2)
C2 C1 C6 121.2(3)
C2 C1 Br1 119.9(2)
C6 C1 Br1 118.9(2)
C1 C2 C3 118.8(3)
C4 C3 C2 121.6(3)
C3 C4 C5 118.8(3)
C3 C4 C7 118.7(2)
C5 C4 C7 122.5(3)
C6 C5 C4 120.3(3)
C1 C6 C5 119.3(3)
C4 C7 C8 113.1(2)
C4 C7 S1 114.3(2)
C8 C7 S1 104.27(19)
N1 C8 C7 104.7(2)
N2 C9 N1 122.2(2)
N2 C9 S1 129.1(2)
N1 C9 S1 108.72(19)
C11 C10 C15 119.3(3)
C11 C10 N2 123.0(3)
C15 C10 N2 117.4(3)
C12 C11 C10 120.1(3)
C13 C12 C11 120.6(3)
C14 C13 C12 119.3(3)
C13 C14 C15 120.9(3)
C14 C15 C10 119.8(3)
C17 C16 C21 121.4(3)
C17 C16 S2 118.5(2)
C21 C16 S2 120.0(2)
C18 C17 C16 118.8(3)
C17 C18 C19 121.1(3)
C18 C19 C20 118.8(3)
C18 C19 C22 120.6(3)
C20 C19 C22 120.6(3)
C21 C20 C19 120.9(3)
C20 C21 C16 118.9(3)

loop_
_geom_bond_atom_site_label_1
_geom_bond_atom_site_label_2
_geom_bond_distance
Br1 C1 1.900(3)
S1 C9 1.789(3)
S1 C7 1.828(3)
S2 O1 1.4249(19)
S2 O2 1.433(2)
S2 N1 1.667(2)
S2 C16 1.760(3)
N1 C9 1.407(3)
N1 C8 1.468(3)
N2 C9 1.253(3)
N2 C10 1.413(4)
C1 C2 1.376(4)
C1 C6 1.380(4)
C2 C3 1.380(4)
C3 C4 1.379(4)
C4 C5 1.391(4)
C4 C7 1.509(4)
C5 C6 1.389(4)
C7 C8 1.522(4)
C10 C11 1.386(4)
C10 C15 1.388(4)
C11 C12 1.381(4)
C12 C13 1.378(4)
C13 C14 1.373(5)
C14 C15 1.384(4)
C16 C17 1.383(4)
C16 C21 1.387(4)
C17 C18 1.381(4)
C18 C19 1.388(4)
C19 C20 1.395(4)
C19 C22 1.502(4)
C20 C21 1.379(4)
